data_1509475
loop_
_publ_author_name
'Klassen, H.'
'Hoppe, R.'

_publ_section_title
;
 Alkalioxoargentate(I). Ueber Na3 Ag O2
;
_journal_name_full 'Zeitschrift fuer Anorganische und Allgemeine Chemie'
_journal_page_first 92
_journal_page_last 100
_journal_paper_doi 10.1002/zaac.19824850109
_journal_volume 485
_journal_year 1982
_chemical_formula_sum 'Ag Na3 O2'
_chemical_name_systematic 'Na3 Ag O2'
_space_group_IT_number 72
_symmetry_space_group_name_Hall '-I 2 2c'
_symmetry_space_group_name_H-M 'I b a m'
_cell_angle_alpha 90
_cell_angle_beta 90
_cell_angle_gamma 90
_cell_formula_units_Z 4
_cell_length_a 5.463
_cell_length_b 10.926
_cell_length_c 5.926
_cell_volume 353.715
_citation_journal_id_ASTM ZAACAB
_cod_data_source_file silver1-2_445.cif
_cod_data_source_block Ag1Na3O2
_cod_original_cell_volume 353.7155
_cod_original_formula_sum 'Ag1 Na3 O2'
_cod_database_code 1509475

loop_
_symmetry_equiv_pos_as_xyz
x,y,z
-x,-y,z
x,-y,-z+1/2
-x,y,-z+1/2
-x,-y,-z
x,y,-z
-x,y,z-1/2
x,-y,z-1/2
x+1/2,y+1/2,z+1/2
-x+1/2,-y+1/2,z+1/2
x+1/2,-y+1/2,-z+1
-x+1/2,y+1/2,-z+1
-x+1/2,-y+1/2,-z+1/2
x+1/2,y+1/2,-z+1/2
-x+1/2,y+1/2,z
x+1/2,-y+1/2,z

loop_
_atom_site_label
_atom_site_type_symbol
_atom_site_fract_x
_atom_site_fract_y
_atom_site_fract_z
_atom_site_occupancy
_atom_site_U_iso_or_equiv
O1 O-2 0.2735 0.1344 0 1 0.0
Na2 Na+1 0.5 0 0.25 1 0.0
Ag1 Ag+1 0 0 0 1 0.0
Na1 Na+1 0 0.2405 0.25 1 0.0
